data_4035818
loop_
_publ_author_name
'Almond-Thynne, Joshua'
'Han, Jiaxu'
'White, Andrew J. P.'
'Polyzos, Anastasios'
'Parsons, Philip J.'
'Barrett, Anthony G. M.'

_publ_section_title
;
 Bidirectional Synthesis of Di- tert-butyl (2 S,6 S,8 S)- and (2 R,6 R,8
 R)-1,7-Diazaspiro[5.5]undecane-2,8-dicarboxylate and Related
 Spirodiamines.
;
_journal_issue 12
_journal_name_full 'The Journal of organic chemistry'
_journal_page_first 6783
_journal_page_last 6787
_journal_paper_doi 10.1021/acs.joc.8b00794
_journal_volume 83
_journal_year 2018
_chemical_absolute_configuration syn
_chemical_formula_moiety 'C19 H34 N2 O4'
_chemical_formula_sum 'C19 H34 N2 O4'
_chemical_formula_weight 354.48
_space_group_crystal_system orthorhombic
_space_group_IT_number 19
_space_group_name_Hall 'P 2ac 2ab'
_space_group_name_H-M_alt 'P 21 21 21'
_atom_sites_solution_hydrogens mixed
_audit_creation_method SHELXL-2014/7
_cell_angle_alpha 90
_cell_angle_beta 90
_cell_angle_gamma 90
_cell_formula_units_Z 4
_cell_length_a 11.1647(7)
_cell_length_b 11.6691(7)
_cell_length_c 16.6362(11)
_cell_measurement_reflns_used 920
_cell_measurement_temperature 173(2)
_cell_measurement_theta_max 54.1570
_cell_measurement_theta_min 4.8050
_cell_volume 2167.4(2)
_computing_cell_refinement 'CrysAlisPro, Rigaku OD'
_computing_data_collection 'CrysAlisPro, Rigaku OD'
_computing_data_reduction 'CrysAlisPro, Rigaku OD'
_computing_molecular_graphics 'Bruker SHELXTL'
_computing_publication_material 'CIFTAB-2014 (Sheldrick, 2014)'
_computing_structure_refinement 'SHELXL-2014/7 (Sheldrick, 2014)'
_computing_structure_solution 'SHELXS-2014 (Sheldrick, 2014)'
_diffrn_ambient_temperature 173(2)
_diffrn_detector_area_resol_mean 10.4115
_diffrn_measured_fraction_theta_full 0.986
_diffrn_measured_fraction_theta_max 0.954
_diffrn_measurement_device_type 'Agilent Xcalibur PX Ultra A'
_diffrn_measurement_method 'omega scans'
_diffrn_radiation_type CuK\a
_diffrn_radiation_wavelength 1.54184
_diffrn_reflns_av_R_equivalents 0.0507
_diffrn_reflns_av_unetI/netI 0.0822
_diffrn_reflns_Laue_measured_fraction_full 0.986
_diffrn_reflns_Laue_measured_fraction_max 0.954
_diffrn_reflns_limit_h_max 13
_diffrn_reflns_limit_h_min -8
_diffrn_reflns_limit_k_max 14
_diffrn_reflns_limit_k_min -13
_diffrn_reflns_limit_l_max 13
_diffrn_reflns_limit_l_min -19
_diffrn_reflns_number 4773
_diffrn_reflns_point_group_measured_fraction_full 0.846
_diffrn_reflns_point_group_measured_fraction_max 0.802
_diffrn_reflns_theta_full 67.684
_diffrn_reflns_theta_max 73.676
_diffrn_reflns_theta_min 4.629
_diffrn_source 'Enhance Ultra (Cu) X-ray Source'
_exptl_absorpt_coefficient_mu 0.608
_exptl_absorpt_correction_T_max 0.963
_exptl_absorpt_correction_T_min 0.904
_exptl_absorpt_correction_type analytical
_exptl_absorpt_process_details
; 
CrysAlisPro 1.171.38.43 (Rigaku Oxford Diffraction, 2015) 
Analytical numeric absorption correction using a multifaceted crystal 
model based on expressions derived by R.C. Clark & J.S. Reid. 
(Clark, R. C. & Reid, J. S. (1995). Acta Cryst. A51, 887-897) 
Empirical absorption correction using spherical harmonics, 
implemented in SCALE3 ABSPACK scaling algorithm. 
;
_exptl_crystal_colour 'Pale yellow'
_exptl_crystal_density_diffrn 1.086
_exptl_crystal_description tablets
_exptl_crystal_F_000 776
_exptl_crystal_size_max 0.270
_exptl_crystal_size_mid 0.166
_exptl_crystal_size_min 0.084
_refine_diff_density_max 0.330
_refine_diff_density_min -0.179
_refine_diff_density_rms 0.041
_refine_ls_abs_structure_details
; 
 Flack x determined using 452 quotients [(I+)-(I-)]/[(I+)+(I-)] 
 (Parsons, Flack and Wagner, Acta Cryst. B69 (2013) 249-259). 
;
_refine_ls_abs_structure_Flack -0.7(7)
_refine_ls_extinction_method none
_refine_ls_goodness_of_fit_ref 0.978
_refine_ls_hydrogen_treatment mixed
_refine_ls_matrix_type full
_refine_ls_number_parameters 268
_refine_ls_number_reflns 3510
_refine_ls_number_restraints 94
_refine_ls_restrained_S_all 0.974
_refine_ls_R_factor_all 0.1112
_refine_ls_R_factor_gt 0.0681
_refine_ls_shift/su_max 0.003
_refine_ls_shift/su_mean 0.000
_refine_ls_structure_factor_coef Fsqd
_refine_ls_weighting_details 'w=1/[\s^2^(Fo^2^)+(0.0744P)^2^] where P=(Fo^2^+2Fc^2^)/3'
_refine_ls_weighting_scheme calc
_refine_ls_wR_factor_gt 0.1610
_refine_ls_wR_factor_ref 0.1985
_reflns_Friedel_coverage 0.479
_reflns_Friedel_fraction_full 0.659
_reflns_Friedel_fraction_max 0.601
_reflns_number_gt 2037
_reflns_number_total 3510
_reflns_threshold_expression 'I > 2\s(I)'
_cod_data_source_file jo8b00794_si_002.cif
_cod_data_source_block 34
_cod_database_code 4035818
_shelx_shelxl_version_number 2014/7
_shelx_space_group_comment
; 
The symmetry employed for this shelxl refinement is uniquely defined 
by the following loop, which should always be used as a source of 
symmetry information in preference to the above space-group names. 
They are only intended as comments. 
;

loop_
_space_group_symop_operation_xyz
'x, y, z'
'-x+1/2, -y, z+1/2'
'-x, y+1/2, -z+1/2'
'x+1/2, -y+1/2, -z'

loop_
_atom_site_label
_atom_site_type_symbol
_atom_site_fract_x
_atom_site_fract_y
_atom_site_fract_z
_atom_site_U_iso_or_equiv
_atom_site_adp_type
_atom_site_occupancy
_atom_site_site_symmetry_order
_atom_site_calc_flag
_atom_site_refinement_flags_posn
_atom_site_refinement_flags_adp
_atom_site_refinement_flags_occupancy
_atom_site_disorder_assembly
_atom_site_disorder_group
N1 N 0.5093(4) 0.6026(3) 0.6944(2) 0.0587(11) Uani 1 1 d D . . . .
H1 H 0.4724(8) 0.6632(5) 0.7169(6) 0.09(2) Uiso 1 1 d D . . . .
C2 C 0.4399(5) 0.5789(5) 0.6223(3) 0.0572(13) Uani 1 1 d . . . . .
H2A H 0.4817 0.5183 0.5904 0.069 Uiso 1 1 calc R U . . .
C3 C 0.3109(5) 0.5394(6) 0.6397(4) 0.0684(16) Uani 1 1 d . . . . .
H3A H 0.2650 0.6032 0.6640 0.082 Uiso 1 1 calc R U . . .
H3B H 0.2712 0.5175 0.5887 0.082 Uiso 1 1 calc R U . . .
C4 C 0.3118(6) 0.4376(6) 0.6967(4) 0.0694(16) Uani 1 1 d . . . . .
H4A H 0.3479 0.3706 0.6694 0.083 Uiso 1 1 calc R U . . .
H4B H 0.2285 0.4177 0.7116 0.083 Uiso 1 1 calc R U . . .
C5 C 0.3834(5) 0.4657(5) 0.7727(4) 0.0636(15) Uani 1 1 d . . . . .
H5A H 0.3403 0.5251 0.8038 0.076 Uiso 1 1 calc R U . . .
H5B H 0.3890 0.3962 0.8065 0.076 Uiso 1 1 calc R U . . .
C6 C 0.5093(6) 0.5085(5) 0.7538(3) 0.0595(14) Uani 1 1 d . . . . .
C7 C 0.5708(6) 0.5526(6) 0.8295(3) 0.0676(15) Uani 1 1 d . . . . .
H7A H 0.5308 0.6239 0.8473 0.081 Uiso 1 1 calc R U . . .
H7B H 0.5618 0.4951 0.8729 0.081 Uiso 1 1 calc R U . . .
C8 C 0.7035(6) 0.5765(6) 0.8163(4) 0.0729(17) Uani 1 1 d . . . . .
H8A H 0.7415 0.5965 0.8682 0.088 Uiso 1 1 calc R U . . .
H8B H 0.7127 0.6427 0.7795 0.088 Uiso 1 1 calc R U . . .
C9 C 0.7659(6) 0.4720(6) 0.7803(4) 0.0722(17) Uani 1 1 d . . . . .
H9A H 0.7661 0.4087 0.8199 0.087 Uiso 1 1 calc R U . . .
H9B H 0.8501 0.4913 0.7674 0.087 Uiso 1 1 calc R U . . .
C10 C 0.7002(5) 0.4336(5) 0.7033(4) 0.0584(13) Uani 1 1 d . . . . .
H10A H 0.7081 0.4954 0.6620 0.070 Uiso 1 1 calc R U . . .
N11 N 0.5735(4) 0.4123(3) 0.7172(2) 0.0572(11) Uani 1 1 d D . . . .
H11 H 0.568(4) 0.3488(4) 0.7478(4) 0.062(16) Uiso 1 1 d D . . . .
C12 C 0.4354(6) 0.6873(5) 0.5734(3) 0.0635(14) Uani 1 1 d . . . . .
O12 O 0.4346(6) 0.7800(4) 0.6015(3) 0.1019(19) Uani 1 1 d . . . . .
O13 O 0.4223(4) 0.6631(3) 0.4949(2) 0.0693(11) Uani 1 1 d D . . . .
C14 C 0.3923(9) 0.7491(9) 0.4335(5) 0.070(3) Uani 0.77(2) 1 d D U P A 1
C15 C 0.3915(12) 0.6803(10) 0.3573(5) 0.093(4) Uani 0.77(2) 1 d D U P A 1
H15A H 0.3720 0.7305 0.3119 0.140 Uiso 0.77(2) 1 calc R U P A 1
H15B H 0.4706 0.6461 0.3489 0.140 Uiso 0.77(2) 1 calc R U P A 1
H15C H 0.3312 0.6195 0.3614 0.140 Uiso 0.77(2) 1 calc R U P A 1
C16 C 0.2681(9) 0.7891(13) 0.4537(8) 0.106(5) Uani 0.77(2) 1 d D U P A 1
H16A H 0.2427 0.8471 0.4146 0.159 Uiso 0.77(2) 1 calc R U P A 1
H16B H 0.2129 0.7239 0.4520 0.159 Uiso 0.77(2) 1 calc R U P A 1
H16C H 0.2678 0.8225 0.5078 0.159 Uiso 0.77(2) 1 calc R U P A 1
C17 C 0.4795(12) 0.8456(12) 0.4312(10) 0.097(4) Uani 0.77(2) 1 d D U P A 1
H17A H 0.4557 0.9004 0.3895 0.146 Uiso 0.77(2) 1 calc R U P A 1
H17B H 0.4807 0.8842 0.4835 0.146 Uiso 0.77(2) 1 calc R U P A 1
H17C H 0.5596 0.8158 0.4191 0.146 Uiso 0.77(2) 1 calc R U P A 1
C14' C 0.379(3) 0.768(2) 0.449(2) 0.074(10) Uiso 0.23(2) 1 d D U P A 2
C15' C 0.325(4) 0.720(4) 0.372(2) 0.102(10) Uiso 0.23(2) 1 d D U P A 2
H15D H 0.2954 0.7838 0.3388 0.153 Uiso 0.23(2) 1 calc R U P A 2
H15E H 0.3870 0.6784 0.3419 0.153 Uiso 0.23(2) 1 calc R U P A 2
H15F H 0.2592 0.6685 0.3849 0.153 Uiso 0.23(2) 1 calc R U P A 2
C16' C 0.294(3) 0.860(4) 0.481(2) 0.103(10) Uiso 0.23(2) 1 d D U P A 2
H16D H 0.2809 0.9178 0.4391 0.155 Uiso 0.23(2) 1 calc R U P A 2
H16E H 0.2175 0.8246 0.4955 0.155 Uiso 0.23(2) 1 calc R U P A 2
H16F H 0.3295 0.8962 0.5284 0.155 Uiso 0.23(2) 1 calc R U P A 2
C17' C 0.498(3) 0.825(6) 0.428(4) 0.103(12) Uiso 0.23(2) 1 d D U P A 2
H17D H 0.4826 0.8952 0.3980 0.155 Uiso 0.23(2) 1 calc R U P A 2
H17E H 0.5407 0.8434 0.4781 0.155 Uiso 0.23(2) 1 calc R U P A 2
H17F H 0.5463 0.7723 0.3959 0.155 Uiso 0.23(2) 1 calc R U P A 2
C18 C 0.7547(5) 0.3260(5) 0.6704(4) 0.0700(17) Uani 1 1 d . . . . .
O18 O 0.7146(5) 0.2329(4) 0.6858(4) 0.117(2) Uani 1 1 d . . . . .
O19 O 0.8540(4) 0.3437(4) 0.6305(3) 0.0684(11) Uani 1 1 d D . . . .
C20 C 0.9224(7) 0.2496(7) 0.5931(5) 0.070(2) Uani 0.906(14) 1 d D U P B 1
C21 C 0.9668(8) 0.1688(9) 0.6567(6) 0.102(3) Uani 0.906(14) 1 d D . P B 1
H21A H 1.0122 0.1065 0.6315 0.154 Uiso 0.906(14) 1 calc R U P B 1
H21B H 1.0189 0.2104 0.6942 0.154 Uiso 0.906(14) 1 calc R U P B 1
H21C H 0.8985 0.1368 0.6861 0.154 Uiso 0.906(14) 1 calc R U P B 1
C22 C 1.0259(8) 0.3123(9) 0.5546(7) 0.121(4) Uani 0.906(14) 1 d D . P B 1
H22A H 1.0783 0.2571 0.5274 0.182 Uiso 0.906(14) 1 calc R U P B 1
H22B H 0.9951 0.3675 0.5153 0.182 Uiso 0.906(14) 1 calc R U P B 1
H22C H 1.0715 0.3530 0.5961 0.182 Uiso 0.906(14) 1 calc R U P B 1
C23 C 0.8476(9) 0.1906(9) 0.5315(6) 0.116(4) Uani 0.906(14) 1 d D . P B 1
H23A H 0.8938 0.1282 0.5071 0.174 Uiso 0.906(14) 1 calc R U P B 1
H23B H 0.7757 0.1591 0.5571 0.174 Uiso 0.906(14) 1 calc R U P B 1
H23C H 0.8241 0.2456 0.4899 0.174 Uiso 0.906(14) 1 calc R U P B 1
C20' C 0.928(4) 0.253(3) 0.593(3) 0.070(14) Uiso 0.094(14) 1 d D U P B 2
C21' C 0.914(7) 0.128(4) 0.614(5) 0.09(2) Uiso 0.094(14) 1 d D . P B 2
H21D H 0.9707 0.0822 0.5829 0.129 Uiso 0.094(14) 1 calc R U P B 2
H21E H 0.9302 0.1176 0.6718 0.129 Uiso 0.094(14) 1 calc R U P B 2
H21F H 0.8321 0.1032 0.6024 0.129 Uiso 0.094(14) 1 calc R U P B 2
C22' C 1.049(6) 0.296(5) 0.620(4) 0.08(2) Uiso 0.094(14) 1 d D . P B 2
H22D H 1.1115 0.2452 0.5999 0.120 Uiso 0.094(14) 1 calc R U P B 2
H22E H 1.0616 0.3737 0.5988 0.120 Uiso 0.094(14) 1 calc R U P B 2
H22F H 1.0512 0.2982 0.6788 0.120 Uiso 0.094(14) 1 calc R U P B 2
C23' C 0.915(7) 0.269(6) 0.503(3) 0.08(2) Uiso 0.094(14) 1 d D . P B 2
H23D H 0.9629 0.2106 0.4752 0.126 Uiso 0.094(14) 1 calc R U P B 2
H23E H 0.8310 0.2613 0.4879 0.126 Uiso 0.094(14) 1 calc R U P B 2
H23F H 0.9443 0.3453 0.4882 0.126 Uiso 0.094(14) 1 calc R U P B 2

loop_
_atom_site_aniso_label
_atom_site_aniso_U_11
_atom_site_aniso_U_22
_atom_site_aniso_U_33
_atom_site_aniso_U_23
_atom_site_aniso_U_13
_atom_site_aniso_U_12
N1 0.070(3) 0.057(2) 0.050(3) 0.003(2) -0.008(2) 0.001(2)
C2 0.072(3) 0.057(3) 0.043(3) 0.000(2) -0.004(3) 0.001(3)
C3 0.065(3) 0.085(4) 0.056(3) 0.002(3) -0.006(3) 0.009(3)
C4 0.062(3) 0.083(4) 0.063(4) 0.002(3) 0.003(3) -0.005(3)
C5 0.065(3) 0.074(4) 0.051(3) 0.009(3) 0.002(3) 0.003(3)
C6 0.063(3) 0.065(3) 0.050(3) 0.002(3) 0.002(3) 0.007(3)
C7 0.084(4) 0.076(4) 0.043(3) 0.005(3) -0.002(3) 0.010(4)
C8 0.076(4) 0.081(4) 0.063(4) -0.004(3) -0.011(3) -0.001(4)
C9 0.062(3) 0.086(4) 0.068(4) 0.006(4) -0.006(3) 0.000(3)
C10 0.063(3) 0.054(3) 0.058(3) 0.005(3) 0.002(3) 0.000(3)
N11 0.060(2) 0.055(2) 0.056(2) 0.004(2) 0.003(2) 0.004(2)
C12 0.082(4) 0.063(3) 0.046(3) 0.002(3) -0.007(3) 0.005(3)
O12 0.189(6) 0.058(2) 0.059(3) 0.001(2) -0.015(3) 0.019(3)
O13 0.087(3) 0.072(2) 0.049(2) 0.0077(19) -0.010(2) -0.009(2)
C14 0.080(5) 0.087(6) 0.042(4) 0.018(5) -0.003(4) 0.002(5)
C15 0.120(9) 0.118(8) 0.042(4) 0.014(5) -0.012(5) -0.008(7)
C16 0.104(7) 0.118(10) 0.095(8) 0.043(8) 0.001(6) 0.030(7)
C17 0.127(9) 0.082(7) 0.082(7) 0.030(6) -0.025(7) -0.030(7)
C18 0.062(3) 0.055(3) 0.092(5) 0.002(3) 0.013(3) -0.004(3)
O18 0.106(4) 0.067(3) 0.177(6) -0.002(4) 0.056(4) -0.005(3)
O19 0.064(2) 0.073(3) 0.068(2) -0.002(2) 0.012(2) 0.001(2)
C20 0.065(4) 0.081(5) 0.064(4) -0.009(3) -0.003(3) 0.008(4)
C21 0.100(6) 0.116(7) 0.092(6) 0.004(6) -0.006(5) 0.033(6)
C22 0.087(6) 0.142(8) 0.135(10) -0.013(8) 0.053(7) 0.000(6)
C23 0.107(7) 0.141(9) 0.099(7) -0.053(7) -0.032(6) 0.037(7)

loop_
_atom_type_symbol
_atom_type_description
_atom_type_scat_dispersion_real
_atom_type_scat_dispersion_imag
_atom_type_scat_source
C C 0.0181 0.0091 'International Tables Vol C Tables 4.2.6.8 and 6.1.1.4'
H H 0.0000 0.0000 'International Tables Vol C Tables 4.2.6.8 and 6.1.1.4'
N N 0.0311 0.0180 'International Tables Vol C Tables 4.2.6.8 and 6.1.1.4'
O O 0.0492 0.0322 'International Tables Vol C Tables 4.2.6.8 and 6.1.1.4'

loop_
_geom_angle_atom_site_label_1
_geom_angle_atom_site_label_2
_geom_angle_atom_site_label_3
_geom_angle
C2 N1 C6 114.2(4)
N1 C2 C12 107.7(4)
N1 C2 C3 113.6(4)
C12 C2 C3 108.8(5)
C4 C3 C2 110.2(5)
C3 C4 C5 110.6(5)
C6 C5 C4 112.4(5)
N11 C6 N1 107.0(4)
N11 C6 C7 112.4(5)
N1 C6 C7 107.6(5)
N11 C6 C5 106.6(5)
N1 C6 C5 112.4(5)
C7 C6 C5 110.8(5)
C8 C7 C6 112.3(5)
C7 C8 C9 110.8(6)
C8 C9 C10 109.9(5)
N11 C10 C18 108.1(4)
N11 C10 C9 112.3(5)
C18 C10 C9 110.7(5)
C10 N11 C6 114.3(4)
O12 C12 O13 125.3(6)
O12 C12 C2 123.9(5)
O13 C12 C2 110.6(5)
C12 O13 C14 123.8(6)
C12 O13 C14' 110.7(14)
O13 C14 C17 112.6(9)
O13 C14 C15 102.9(7)
C17 C14 C15 112.8(8)
O13 C14 C16 105.5(7)
C17 C14 C16 112.0(9)
C15 C14 C16 110.5(8)
O13 C14' C17' 101(4)
O13 C14' C15' 105(2)
C17' C14' C15' 108.1(17)
O13 C14' C16' 126(3)
C17' C14' C16' 108.2(17)
C15' C14' C16' 107.6(16)
O18 C18 O19 124.5(6)
O18 C18 C10 121.9(6)
O19 C18 C10 113.3(5)
C18 O19 C20 122.3(5)
C18 O19 C20' 125(2)
O19 C20 C23 110.1(6)
O19 C20 C21 109.9(6)
C23 C20 C21 112.3(7)
O19 C20 C22 102.4(6)
C23 C20 C22 111.2(7)
C21 C20 C22 110.5(7)
O19 C20' C23' 106(4)
O19 C20' C21' 122(4)
C23' C20' C21' 110.2(19)
O19 C20' C22' 97(4)
C23' C20' C22' 109.7(19)
C21' C20' C22' 110.1(19)

loop_
_geom_bond_atom_site_label_1
_geom_bond_atom_site_label_2
_geom_bond_distance
N1 C2 1.455(6)
N1 C6 1.477(7)
C2 C12 1.504(8)
C2 C3 1.540(9)
C3 C4 1.520(9)
C4 C5 1.532(9)
C5 C6 1.525(9)
C6 N11 1.464(7)
C6 C7 1.524(8)
C7 C8 1.524(9)
C8 C9 1.526(9)
C9 C10 1.543(9)
C10 N11 1.455(7)
C10 C18 1.498(8)
C12 O12 1.178(7)
C12 O13 1.344(7)
O13 C14 1.471(8)
O13 C14' 1.52(2)
C14 C17 1.490(10)
C14 C15 1.500(11)
C14 C16 1.501(12)
C14' C17' 1.520(19)
C14' C15' 1.523(18)
C14' C16' 1.528(18)
C18 O18 1.202(7)
C18 O19 1.309(7)
O19 C20 1.476(8)
O19 C20' 1.48(2)
C20 C23 1.490(10)
C20 C21 1.502(10)
C20 C22 1.511(10)
C20' C23' 1.51(2)
C20' C21' 1.509(19)
C20' C22' 1.51(2)
